data_4344104
loop_
_publ_author_name
'Lash, Timothy D.'
'Colby, Denise A.'
'El-Beck, Jessica A'
'AbuSalim, Deyaa I.'
'Ferrence, Gregory M.'

_publ_section_title
;
 Preparation, Structural Characterization, Assessment of Potential
 Antiaromaticity and Metalation of 21-Oxyazuliporphyrins.
;
_journal_issue 18
_journal_name_full 'Inorganic chemistry'
_journal_page_first 9174
_journal_page_last 9187
_journal_paper_doi 10.1021/acs.inorgchem.5b01587
_journal_volume 54
_journal_year 2015
_chemical_formula_moiety 'C50 H33 N3 O1, C1 H2 CL2'
_chemical_formula_sum 'C51 H35 Cl2 N3 O'
_chemical_formula_weight 776.72
_chemical_name_systematic
;
5,10,15,20-tetraphenyl-21-oxyazuliporphyrin
;
_space_group_crystal_system monoclinic
_space_group_IT_number 14
_space_group_name_Hall '-P 2ybc'
_space_group_name_H-M_alt 'P 1 21/c 1'
_symmetry_space_group_name_Hall '-P 2ybc'
_symmetry_space_group_name_H-M 'P 1 21/c 1'
_atom_sites_solution_hydrogens mixed
_atom_sites_solution_primary direct
_atom_sites_solution_secondary difmap
_audit_creation_method SHELXL-2014/7
_cell_angle_alpha 90
_cell_angle_beta 96.297(3)
_cell_angle_gamma 90
_cell_formula_units_Z 4
_cell_length_a 10.0414(13)
_cell_length_b 12.5458(16)
_cell_length_c 32.369(4)
_cell_measurement_reflns_used 6248
_cell_measurement_temperature 193(2)
_cell_measurement_theta_max 25.99
_cell_measurement_theta_min 2.5
_cell_volume 4053.2(9)
_computing_cell_refinement 'APEX & SAINT (Bruker, 2002)'
_computing_data_collection 'APEX (Bruker, 2002)'
_computing_data_reduction SAINT
_computing_molecular_graphics
;
ORTEP-3 for Windows (Farrugia, 2012) and 
<i>Mercury CSD</i> (Macrae et al., 2008)
;
_computing_publication_material
;
<i>WinGX</i> (Farrugia, 1999)
;
_computing_structure_refinement 'SHELXL-2014/7 (Sheldrick, 2014)'
_computing_structure_solution 'SUPERFLIP (Palatinus & Chapuis, 2007)'
_diffrn_ambient_temperature 193(2)
_diffrn_measured_fraction_theta_full 0.998
_diffrn_measured_fraction_theta_max 0.996
_diffrn_measurement_device_type 'Bruker APEX CCD diffractometer'
_diffrn_radiation_monochromator graphite
_diffrn_radiation_source 'sealed tube'
_diffrn_radiation_type MoK\a
_diffrn_radiation_wavelength 0.71073
_diffrn_reflns_av_R_equivalents 0.0616
_diffrn_reflns_av_unetI/netI 0.0637
_diffrn_reflns_Laue_measured_fraction_full 0.998
_diffrn_reflns_Laue_measured_fraction_max 0.996
_diffrn_reflns_limit_h_max 11
_diffrn_reflns_limit_h_min -12
_diffrn_reflns_limit_k_max 15
_diffrn_reflns_limit_k_min -15
_diffrn_reflns_limit_l_max 39
_diffrn_reflns_limit_l_min -37
_diffrn_reflns_number 23324
_diffrn_reflns_point_group_measured_fraction_full 0.998
_diffrn_reflns_point_group_measured_fraction_max 0.996
_diffrn_reflns_theta_full 25.242
_diffrn_reflns_theta_max 26.022
_diffrn_reflns_theta_min 1.742
_diffrn_source 'sealed tube'
_exptl_absorpt_coefficient_mu 0.203
_exptl_absorpt_correction_T_max 1.0
_exptl_absorpt_correction_T_min 0.6403
_exptl_absorpt_correction_type multi-scan
_exptl_absorpt_process_details 'Apex (Bruker, 2002)'
_exptl_crystal_colour green
_exptl_crystal_density_diffrn 1.273
_exptl_crystal_description plate
_exptl_crystal_F_000 1616
_exptl_crystal_size_max 0.44
_exptl_crystal_size_mid 0.34
_exptl_crystal_size_min 0.012
_refine_diff_density_max 0.436
_refine_diff_density_min -0.554
_refine_diff_density_rms 0.078
_refine_ls_extinction_method none
_refine_ls_goodness_of_fit_ref 1.054
_refine_ls_hydrogen_treatment mixed
_refine_ls_matrix_type full
_refine_ls_number_parameters 495
_refine_ls_number_reflns 7964
_refine_ls_number_restraints 2
_refine_ls_restrained_S_all 1.054
_refine_ls_R_factor_all 0.1046
_refine_ls_R_factor_gt 0.0643
_refine_ls_shift/su_max 0.000
_refine_ls_shift/su_mean 0.000
_refine_ls_structure_factor_coef Fsqd
_refine_ls_weighting_details 'w=1/[\s^2^(Fo^2^)+(0.1097P)^2^+0.5981P] where P=(Fo^2^+2Fc^2^)/3'
_refine_ls_weighting_scheme calc
_refine_ls_wR_factor_gt 0.1709
_refine_ls_wR_factor_ref 0.1961
_reflns_Friedel_coverage 0.000
_reflns_number_gt 5089
_reflns_number_total 7964
_reflns_threshold_expression 'I > 2\s(I)'
_cod_data_source_file ic5b01587_si_001.cif
_cod_data_source_block shelx
_cod_depositor_comments 'Adding full bibliography for 4344103--4344104.cif.'
_cod_original_formula_sum 'C51 H35 Cl2 N3 O1'
_cod_database_code 4344104
_shelx_shelxl_version_number 2014/7
_shelx_space_group_comment
;
The symmetry employed for this shelxl refinement is uniquely defined
by the following loop, which should always be used as a source of
symmetry information in preference to the above space-group names.
They are only intended as comments.
;
_shelx_estimated_absorpt_t_min 0.916
_shelx_estimated_absorpt_t_max 0.998

loop_
_space_group_symop_operation_xyz
'x, y, z'
'-x, y+1/2, -z+1/2'
'-x, -y, -z'
'x, -y-1/2, z-1/2'

loop_
_atom_site_label
_atom_site_type_symbol
_atom_site_fract_x
_atom_site_fract_y
_atom_site_fract_z
_atom_site_U_iso_or_equiv
_atom_site_adp_type
_atom_site_occupancy
_atom_site_site_symmetry_order
_atom_site_calc_flag
_atom_site_refinement_flags_posn
_atom_site_refinement_flags_adp
H24 H 0.762(3) 0.9039(19) 0.1731(8) 0.023(7) Uiso 1 1 d D .
H22 H 0.749(4) 0.766(3) 0.1124(9) 0.064(12) Uiso 1 1 d D .
C1 C 1.0196(3) 0.8105(2) 0.19647(8) 0.0220(6) Uani 1 1 d . .
C2 C 1.1503(3) 0.7803(2) 0.18672(8) 0.0229(6) Uani 1 1 d . .
C2A C 1.2710(3) 0.8318(2) 0.20256(9) 0.0280(6) Uani 1 1 d . .
H2A H 1.2599 0.8917 0.2198 0.034 Uiso 1 1 calc R U
C2B C 1.4023(3) 0.8084(2) 0.19676(9) 0.0296(6) Uani 1 1 d . .
H2B H 1.4680 0.8510 0.2123 0.035 Uiso 1 1 calc R U
C2C C 1.4519(3) 0.7324(2) 0.17172(9) 0.0326(7) Uani 1 1 d . .
H2C H 1.5467 0.7274 0.1732 0.039 Uiso 1 1 calc R U
C3 C 1.1368(3) 0.6987(2) 0.15467(8) 0.0232(6) Uani 1 1 d . .
C3A C 1.2404(3) 0.6507(2) 0.13645(9) 0.0303(6) Uani 1 1 d . .
H3A H 1.2123 0.6018 0.1148 0.036 Uiso 1 1 calc R U
C3B C 1.3802(3) 0.6626(3) 0.14471(9) 0.0343(7) Uani 1 1 d . .
H3B H 1.4323 0.6164 0.1297 0.041 Uiso 1 1 calc R U
C4 C 0.9945(2) 0.6816(2) 0.14327(8) 0.0219(6) Uani 1 1 d . .
C5 C 0.9340(3) 0.6152(2) 0.11076(8) 0.0238(6) Uani 1 1 d . .
C5A C 1.0060(3) 0.5190(2) 0.09805(8) 0.0257(6) Uani 1 1 d . .
C5B C 1.0379(3) 0.4376(2) 0.12687(9) 0.0315(7) Uani 1 1 d . .
H5B H 1.0128 0.4442 0.1542 0.038 Uiso 1 1 calc R U
C5C C 1.1053(3) 0.3478(3) 0.11621(11) 0.0434(8) Uani 1 1 d . .
H5C H 1.1232 0.2919 0.1359 0.052 Uiso 1 1 calc R U
C5D C 1.1468(3) 0.3384(3) 0.07720(11) 0.0528(10) Uani 1 1 d . .
H5D H 1.1941 0.2767 0.0700 0.063 Uiso 1 1 calc R U
C5E C 1.1195(3) 0.4185(3) 0.04888(11) 0.0525(10) Uani 1 1 d . .
H5E H 1.1501 0.4130 0.0222 0.063 Uiso 1 1 calc R U
C5F C 1.0470(3) 0.5084(3) 0.05879(9) 0.0374(7) Uani 1 1 d . .
H5F H 1.0258 0.5623 0.0385 0.045 Uiso 1 1 calc R U
C6 C 0.8082(3) 0.6345(2) 0.08836(8) 0.0255(6) Uani 1 1 d . .
C7 C 0.7427(3) 0.5715(2) 0.05521(9) 0.0309(6) Uani 1 1 d . .
H7 H 0.7719 0.5040 0.0464 0.037 Uiso 1 1 calc R U
C8 C 0.6312(3) 0.6249(2) 0.03840(9) 0.0333(7) Uani 1 1 d . .
H8 H 0.5709 0.6020 0.0155 0.040 Uiso 1 1 calc R U
C9 C 0.6210(3) 0.7205(2) 0.06113(8) 0.0273(6) Uani 1 1 d . .
C10 C 0.5195(3) 0.7986(2) 0.05569(8) 0.0277(6) Uani 1 1 d . .
C10A C 0.4184(3) 0.7836(2) 0.01807(9) 0.0288(6) Uani 1 1 d . .
C10B C 0.2997(3) 0.7310(3) 0.02065(11) 0.0498(9) Uani 1 1 d . .
H10B H 0.2798 0.7036 0.0466 0.060 Uiso 1 1 calc R U
C10C C 0.2081(4) 0.7175(3) -0.01463(12) 0.0543(10) Uani 1 1 d . .
H10C H 0.1266 0.6806 -0.0125 0.065 Uiso 1 1 calc R U
C10D C 0.2342(3) 0.7563(3) -0.05175(10) 0.0470(9) Uani 1 1 d . .
H10D H 0.1710 0.7470 -0.0755 0.056 Uiso 1 1 calc R U
C10E C 0.3513(4) 0.8091(4) -0.05509(11) 0.0640(12) Uani 1 1 d . .
H10E H 0.3698 0.8363 -0.0812 0.077 Uiso 1 1 calc R U
C10F C 0.4443(3) 0.8230(3) -0.01996(10) 0.0522(10) Uani 1 1 d . .
H10F H 0.5257 0.8599 -0.0224 0.063 Uiso 1 1 calc R U
C11 C 0.5028(3) 0.8849(2) 0.08160(8) 0.0282(6) Uani 1 1 d . .
C12 C 0.3868(3) 0.9547(3) 0.07608(9) 0.0357(7) Uani 1 1 d . .
H12 H 0.3172 0.9528 0.0537 0.043 Uiso 1 1 calc R U
C13 C 0.3959(3) 1.0219(2) 0.10817(9) 0.0337(7) Uani 1 1 d . .
H13 H 0.3334 1.0758 0.1134 0.040 Uiso 1 1 calc R U
C14 C 0.5213(3) 0.9963(2) 0.13392(8) 0.0262(6) Uani 1 1 d . .
C15 C 0.5621(3) 1.0500(2) 0.17115(8) 0.0244(6) Uani 1 1 d . .
C15A C 0.4768(3) 1.1382(2) 0.18482(9) 0.0269(6) Uani 1 1 d . .
C15B C 0.4667(3) 1.2339(2) 0.16302(10) 0.0346(7) Uani 1 1 d . .
H15B H 0.5102 1.2418 0.1386 0.042 Uiso 1 1 calc R U
C15C C 0.3935(3) 1.3178(3) 0.17670(11) 0.0428(8) Uani 1 1 d . .
H15C H 0.3889 1.3835 0.1620 0.051 Uiso 1 1 calc R U
C15D C 0.3276(3) 1.3062(3) 0.21137(11) 0.0454(9) Uani 1 1 d . .
H15D H 0.2771 1.3640 0.2205 0.055 Uiso 1 1 calc R U
C15E C 0.3342(3) 1.2119(3) 0.23294(10) 0.0398(8) Uani 1 1 d . .
H15E H 0.2872 1.2039 0.2567 0.048 Uiso 1 1 calc R U
C15F C 0.4095(3) 1.1284(2) 0.22005(9) 0.0333(7) Uani 1 1 d . .
H15F H 0.4154 1.0637 0.2354 0.040 Uiso 1 1 calc R U
C16 C 0.6808(3) 1.0281(2) 0.19785(8) 0.0231(6) Uani 1 1 d . .
C17 C 0.7248(3) 1.0791(2) 0.23635(8) 0.0255(6) Uani 1 1 d . .
H17 H 0.6804 1.1356 0.2488 0.031 Uiso 1 1 calc R U
C18 C 0.8421(3) 1.0323(2) 0.25218(8) 0.0243(6) Uani 1 1 d . .
H18 H 0.8929 1.0503 0.2777 0.029 Uiso 1 1 calc R U
C19 C 0.8757(3) 0.9517(2) 0.22398(8) 0.0223(6) Uani 1 1 d . .
C20 C 0.9899(3) 0.8870(2) 0.22661(8) 0.0221(6) Uani 1 1 d . .
C20A C 1.0850(3) 0.8974(2) 0.26541(8) 0.0238(6) Uani 1 1 d . .
C20B C 1.1462(3) 0.9930(2) 0.27853(9) 0.0286(6) Uani 1 1 d . .
H20B H 1.1262 1.0564 0.2630 0.034 Uiso 1 1 calc R U
C20C C 1.2370(3) 0.9957(3) 0.31437(9) 0.0340(7) Uani 1 1 d . .
H20C H 1.2800 1.0608 0.3229 0.041 Uiso 1 1 calc R U
C20D C 1.2644(3) 0.9049(3) 0.33731(10) 0.0391(8) Uani 1 1 d . .
H20D H 1.3252 0.9078 0.3619 0.047 Uiso 1 1 calc R U
C20E C 1.2045(3) 0.8096(3) 0.32499(9) 0.0348(7) Uani 1 1 d . .
H20E H 1.2244 0.7468 0.3409 0.042 Uiso 1 1 calc R U
C20F C 1.1146(3) 0.8059(2) 0.28905(8) 0.0263(6) Uani 1 1 d . .
H20F H 1.0730 0.7403 0.2806 0.032 Uiso 1 1 calc R U
C21 C 0.9229(2) 0.7503(2) 0.16941(8) 0.0203(5) Uani 1 1 d . .
N22 N 0.7291(2) 0.72350(19) 0.09101(7) 0.0266(5) Uani 1 1 d D .
N23 N 0.5849(2) 0.91364(18) 0.11672(7) 0.0250(5) Uani 1 1 d . .
N24 N 0.7739(2) 0.95358(18) 0.19113(7) 0.0235(5) Uani 1 1 d D .
O25 O 0.79715(17) 0.75131(14) 0.17073(5) 0.0242(4) Uani 1 1 d . .

loop_
_atom_site_aniso_label
_atom_site_aniso_U_11
_atom_site_aniso_U_22
_atom_site_aniso_U_33
_atom_site_aniso_U_23
_atom_site_aniso_U_13
_atom_site_aniso_U_12
C1 0.0191(13) 0.0263(14) 0.0195(13) 0.0033(10) -0.0035(10) 0.0003(11)
C2 0.0179(13) 0.0293(14) 0.0198(13) 0.0062(10) -0.0052(10) -0.0006(11)
C2A 0.0210(15) 0.0304(15) 0.0314(15) -0.0003(12) -0.0027(11) -0.0021(12)
C2B 0.0155(14) 0.0337(16) 0.0377(16) 0.0066(13) -0.0052(11) -0.0056(12)
C2C 0.0165(14) 0.0434(18) 0.0366(17) 0.0055(13) -0.0030(12) 0.0008(12)
C3 0.0202(14) 0.0289(14) 0.0193(13) 0.0049(10) -0.0030(10) 0.0001(11)
C3A 0.0187(14) 0.0415(17) 0.0297(15) -0.0070(13) -0.0019(11) -0.0012(12)
C3B 0.0210(15) 0.0451(18) 0.0366(17) -0.0025(14) 0.0019(12) 0.0025(13)
C4 0.0152(13) 0.0291(14) 0.0199(13) 0.0024(10) -0.0052(10) -0.0004(11)
C5 0.0215(14) 0.0306(15) 0.0179(13) 0.0001(11) -0.0040(10) 0.0007(11)
C5A 0.0166(14) 0.0374(16) 0.0213(14) -0.0073(11) -0.0058(10) -0.0019(11)
C5B 0.0243(15) 0.0374(17) 0.0305(16) -0.0026(12) -0.0067(12) -0.0007(12)
C5C 0.0320(18) 0.0423(19) 0.052(2) -0.0064(15) -0.0148(15) 0.0093(14)
C5D 0.037(2) 0.064(2) 0.052(2) -0.0253(18) -0.0194(16) 0.0251(17)
C5E 0.0315(18) 0.091(3) 0.0326(18) -0.0282(19) -0.0076(14) 0.0133(19)
C5F 0.0231(15) 0.063(2) 0.0237(15) -0.0050(14) -0.0069(12) 0.0060(14)
C6 0.0216(14) 0.0311(15) 0.0219(13) -0.0017(11) -0.0063(11) 0.0004(11)
C7 0.0267(15) 0.0325(15) 0.0315(16) -0.0079(12) -0.0061(12) 0.0023(12)
C8 0.0236(15) 0.0475(18) 0.0258(15) -0.0051(13) -0.0105(12) 0.0012(13)
C9 0.0184(14) 0.0365(16) 0.0247(14) -0.0027(12) -0.0074(11) -0.0014(12)
C10 0.0184(14) 0.0376(16) 0.0248(14) 0.0006(12) -0.0086(11) -0.0007(12)
C10A 0.0222(14) 0.0344(16) 0.0272(15) -0.0054(12) -0.0094(11) 0.0029(12)
C10B 0.0360(19) 0.071(2) 0.0373(18) 0.0129(17) -0.0164(14) -0.0194(18)
C10C 0.037(2) 0.066(2) 0.054(2) 0.0078(18) -0.0236(16) -0.0204(18)
C10D 0.0369(19) 0.064(2) 0.0345(19) -0.0108(16) -0.0205(14) 0.0068(17)
C10E 0.042(2) 0.124(4) 0.0232(17) 0.009(2) -0.0086(15) 0.002(2)
C10F 0.0295(18) 0.090(3) 0.0344(18) 0.0034(18) -0.0059(14) -0.0100(18)
C11 0.0197(14) 0.0379(16) 0.0249(14) 0.0024(12) -0.0065(11) -0.0011(12)
C12 0.0229(16) 0.0454(19) 0.0352(17) -0.0001(14) -0.0129(12) 0.0063(13)
C13 0.0233(15) 0.0392(17) 0.0356(17) -0.0011(13) -0.0098(12) 0.0092(13)
C14 0.0165(13) 0.0318(15) 0.0290(15) 0.0053(12) -0.0036(11) 0.0004(11)
C15 0.0172(14) 0.0259(14) 0.0292(15) 0.0016(11) -0.0019(11) -0.0001(11)
C15A 0.0157(13) 0.0305(15) 0.0327(15) -0.0042(12) -0.0058(11) 0.0000(11)
C15B 0.0220(15) 0.0391(17) 0.0414(17) 0.0021(14) -0.0031(12) 0.0036(13)
C15C 0.0314(18) 0.0335(17) 0.062(2) 0.0031(15) -0.0035(16) 0.0108(14)
C15D 0.0294(17) 0.046(2) 0.059(2) -0.0163(17) -0.0037(16) 0.0114(15)
C15E 0.0241(16) 0.054(2) 0.0406(18) -0.0130(15) 0.0015(13) -0.0032(14)
C15F 0.0257(16) 0.0370(17) 0.0361(17) -0.0053(13) -0.0013(13) -0.0006(13)
C16 0.0211(14) 0.0222(13) 0.0252(14) 0.0002(11) -0.0012(11) -0.0020(11)
C17 0.0223(14) 0.0246(14) 0.0290(15) -0.0035(11) -0.0003(11) -0.0001(11)
C18 0.0218(14) 0.0267(14) 0.0232(14) -0.0012(11) -0.0034(11) -0.0023(11)
C19 0.0179(13) 0.0256(14) 0.0221(13) 0.0026(10) -0.0040(10) -0.0031(11)
C20 0.0194(13) 0.0247(14) 0.0213(13) 0.0015(10) -0.0022(10) -0.0028(11)
C20A 0.0180(13) 0.0309(15) 0.0213(13) -0.0040(11) -0.0032(10) 0.0022(11)
C20B 0.0205(14) 0.0312(15) 0.0327(15) -0.0026(12) -0.0029(11) -0.0006(12)
C20C 0.0194(15) 0.0407(18) 0.0397(17) -0.0158(14) -0.0061(12) -0.0020(13)
C20D 0.0283(16) 0.050(2) 0.0350(17) -0.0116(14) -0.0143(13) 0.0094(14)
C20E 0.0321(17) 0.0373(17) 0.0315(16) -0.0005(13) -0.0122(13) 0.0107(13)
C20F 0.0243(14) 0.0264(14) 0.0264(14) -0.0048(11) -0.0051(11) 0.0026(11)
C21 0.0169(13) 0.0224(13) 0.0204(13) 0.0020(10) -0.0036(10) -0.0005(10)
N22 0.0209(12) 0.0350(13) 0.0216(12) -0.0038(10) -0.0090(9) 0.0029(10)
N23 0.0197(12) 0.0308(12) 0.0228(12) -0.0011(9) -0.0060(9) 0.0015(10)
N24 0.0208(12) 0.0264(12) 0.0216(12) -0.0035(10) -0.0059(9) 0.0028(10)
O25 0.0151(9) 0.0301(10) 0.0257(10) -0.0019(8) -0.0054(7) -0.0005(8)

loop_
_atom_type_symbol
_atom_type_description
_atom_type_scat_dispersion_real
_atom_type_scat_dispersion_imag
_atom_type_scat_source
C C 0.0033 0.0016 'International Tables Vol C Tables 4.2.6.8 and 6.1.1.4'
H H 0.0000 0.0000 'International Tables Vol C Tables 4.2.6.8 and 6.1.1.4'
Cl Cl 0.1484 0.1585 'International Tables Vol C Tables 4.2.6.8 and 6.1.1.4'
N N 0.0061 0.0033 'International Tables Vol C Tables 4.2.6.8 and 6.1.1.4'
O O 0.0106 0.0060 'International Tables Vol C Tables 4.2.6.8 and 6.1.1.4'

loop_
_geom_angle_atom_site_label_1
_geom_angle_atom_site_label_2
_geom_angle_atom_site_label_3
_geom_angle
C20 C1 C2 126.5(2)
C20 C1 C21 126.1(2)
C2 C1 C21 107.4(2)
C2A C2 C1 124.5(3)
C2A C2 C3 126.0(2)
C1 C2 C3 109.1(2)
C2B C2A C2 130.0(3)
C2C C2B C2A 129.6(3)
C2B C2C C3B 127.8(3)
C3A C3 C4 126.2(2)
C3A C3 C2 126.4(2)
C4 C3 C2 107.3(2)
C3 C3A C3B 130.7(3)
C2C C3B C3A 128.8(3)
C5 C4 C3 127.0(2)
C5 C4 C21 125.4(2)
C3 C4 C21 107.5(2)
C6 C5 C4 124.5(2)
C6 C5 C5A 115.7(2)
C4 C5 C5A 119.8(2)
C5F C5A C5B 118.2(3)
C5F C5A C5 122.3(3)
C5B C5A C5 119.5(2)
C5C C5B C5A 120.9(3)
C5B C5C C5D 120.4(3)
C5E C5D C5C 119.5(3)
C5D C5E C5F 120.7(3)
C5A C5F C5E 120.2(3)
N22 C6 C5 126.8(2)
N22 C6 C7 105.9(2)
C5 C6 C7 127.1(3)
C8 C7 C6 108.4(3)
C7 C8 C9 108.2(2)
N22 C9 C10 125.0(2)
N22 C9 C8 107.0(2)
C10 C9 C8 128.0(2)
C11 C10 C9 126.8(2)
C11 C10 C10A 118.0(2)
C9 C10 C10A 115.3(2)
C10B C10A C10F 118.5(3)
C10B C10A C10 121.5(3)
C10F C10A C10 120.0(3)
C10A C10B C10C 120.5(3)
C10D C10C C10B 120.7(3)
C10C C10D C10E 119.9(3)
C10D C10E C10F 120.0(3)
C10A C10F C10E 120.4(3)
N23 C11 C10 126.9(2)
N23 C11 C12 110.1(2)
C10 C11 C12 122.9(2)
C13 C12 C11 107.5(2)
C12 C13 C14 106.6(3)
N23 C14 C15 127.6(2)
N23 C14 C13 110.1(2)
C15 C14 C13 122.3(3)
C14 C15 C16 125.2(2)
C14 C15 C15A 119.2(2)
C16 C15 C15A 115.6(2)
C15B C15A C15F 118.4(3)
C15B C15A C15 120.1(3)
C15F C15A C15 121.5(3)
C15C C15B C15A 120.4(3)
C15D C15C C15B 120.2(3)
C15C C15D C15E 120.4(3)
C15D C15E C15F 119.8(3)
C15E C15F C15A 120.7(3)
N24 C16 C15 125.7(2)
N24 C16 C17 107.2(2)
C15 C16 C17 127.2(2)
C18 C17 C16 107.9(2)
C17 C18 C19 108.6(2)
N24 C19 C20 125.8(2)
N24 C19 C18 105.7(2)
C20 C19 C18 128.4(2)
C19 C20 C1 125.5(2)
C19 C20 C20A 116.3(2)
C1 C20 C20A 118.2(2)
C20B C20A C20F 118.8(2)
C20B C20A C20 123.4(2)
C20F C20A C20 117.8(2)
C20A C20B C20C 120.1(3)
C20D C20C C20B 120.3(3)
C20C C20D C20E 120.6(3)
C20D C20E C20F 119.5(3)
C20E C20F C20A 120.8(3)
O25 C21 C1 125.4(2)
O25 C21 C4 125.7(2)
C1 C21 C4 108.7(2)
C9 N22 C6 110.5(2)
C14 N23 C11 105.7(2)
C16 N24 C19 110.5(2)

loop_
_geom_bond_atom_site_label_1
_geom_bond_atom_site_label_2
_geom_bond_distance
C1 C20 1.424(4)
C1 C2 1.434(4)
C1 C21 1.447(3)
C2 C2A 1.419(4)
C2 C3 1.453(4)
C2A C2B 1.383(4)
C2B C2C 1.380(4)
C2C C3B 1.382(4)
C3 C3A 1.387(4)
C3 C4 1.452(4)
C3A C3B 1.408(4)
C4 C5 1.425(4)
C4 C21 1.453(4)
C5 C6 1.407(4)
C5 C5A 1.487(4)
C5A C5F 1.385(4)
C5A C5B 1.397(4)
C5B C5C 1.377(4)
C5C C5D 1.378(5)
C5D C5E 1.368(6)
C5E C5F 1.399(5)
C6 N22 1.378(4)
C6 C7 1.433(4)
C7 C8 1.366(4)
C8 C9 1.416(4)
C9 N22 1.373(3)
C9 C10 1.411(4)
C10 C11 1.391(4)
C10 C10A 1.509(3)
C10A C10B 1.372(4)
C10A C10F 1.378(4)
C10B C10C 1.396(4)
C10C C10D 1.348(5)
C10D C10E 1.364(5)
C10E C10F 1.401(4)
C11 N23 1.377(3)
C11 C12 1.452(4)
C12 C13 1.333(4)
C13 C14 1.468(4)
C14 N23 1.367(4)
C14 C15 1.402(4)
C15 C16 1.421(4)
C15 C15A 1.495(4)
C15A C15B 1.391(4)
C15A C15F 1.393(4)
C15B C15C 1.383(4)
C15C C15D 1.371(5)
C15D C15E 1.372(5)
C15E C15F 1.382(4)
C16 N24 1.357(3)
C16 C17 1.427(4)
C17 C18 1.364(4)
C18 C19 1.427(4)
C19 N24 1.392(3)
C19 C20 1.400(4)
C20 C20A 1.497(3)
C20A C20B 1.393(4)
C20A C20F 1.393(4)
C20B C20C 1.395(4)
C20C C20D 1.371(5)
C20D C20E 1.377(4)
C20E C20F 1.393(4)
C21 O25 1.268(3)
